data_7119103
loop_
_publ_author_name
'Yajun Ren'
'Marc Presset'
'Jeremy Godemert'
'Nicolas Vanthuyne'
'Jean-Valere Naubron'
'Michel Giorgi'
'Jean Rodriguez'
'Yoann Coquerel'

_publ_section_title
;
 A switchable dual organocatalytic system and the enantioselective total
 synthesis of the quadrane sesquiterpene suberosanone
;
_journal_name_full Chem.Commun.
_journal_page_first 6565
_journal_volume 52
_journal_year 2016
_chemical_absolute_configuration ad
_chemical_formula_moiety 'C16 H28 O3'
_chemical_formula_sum 'C16 H28 O3'
_chemical_formula_weight 268.38
_space_group_crystal_system orthorhombic
_space_group_IT_number 19
_space_group_name_Hall 'P 2ac 2ab'
_space_group_name_H-M_alt 'P 21 21 21'
_symmetry_space_group_name_Hall 'P 2ac 2ab'
_symmetry_space_group_name_H-M 'P 21 21 21'
_atom_sites_solution_hydrogens geom
_audit_creation_date 2015-04-09
_audit_creation_method
;
Olex2 1.2
(compiled 2015.01.26 svn.r3151 for OlexSys, GUI svn.r4998)
;
_audit_update_record
;
2016-01-25 deposited with the CCDC.
2016-04-15 downloaded from the CCDC.
;
_cell_angle_alpha 90
_cell_angle_beta 90
_cell_angle_gamma 90
_cell_formula_units_Z 4
_cell_length_a 6.67202(7)
_cell_length_b 12.80551(14)
_cell_length_c 18.3291(2)
_cell_measurement_reflns_used 4478
_cell_measurement_temperature 223.00(10)
_cell_measurement_theta_max 69.3470
_cell_measurement_theta_min 5.9250
_cell_volume 1566.01(3)
_computing_cell_refinement
;
CrysAlisPro, Agilent Technologies,
Version 1.171.37.35 (release 13-08-2014 CrysAlis171 .NET)
(compiled Aug 13 2014,18:06:01)
;
_computing_data_collection
;
CrysAlisPro, Agilent Technologies,
Version 1.171.37.35 (release 13-08-2014 CrysAlis171 .NET)
(compiled Aug 13 2014,18:06:01)
;
_computing_data_reduction
;
CrysAlisPro, Agilent Technologies,
Version 1.171.37.35 (release 13-08-2014 CrysAlis171 .NET)
(compiled Aug 13 2014,18:06:01)
;
_computing_molecular_graphics 'Olex2 (Dolomanov et al., 2009)'
_computing_publication_material 'Olex2 (Dolomanov et al., 2009)'
_computing_structure_refinement 'ShelXL (Sheldrick, 2008)'
_diffrn_ambient_environment N~2~
_diffrn_ambient_temperature 223.00(10)
_diffrn_detector 'CCD plate'
_diffrn_detector_area_resol_mean 5.3048
_diffrn_detector_type AtlasS2
_diffrn_measured_fraction_theta_full 0.999
_diffrn_measured_fraction_theta_max 0.989
_diffrn_measurement_details
;
  1 omega -118.00  -72.00   1.0000    1.0000
omega____ theta____ kappa____ phi______ frames
    -      -35.3416 -128.0000   74.0000 46

  2 omega -124.00  -79.00   1.0000    1.0000
omega____ theta____ kappa____ phi______ frames
    -      -35.3416  -99.0000   60.0000 45

  3 omega -124.00  -79.00   1.0000    1.0000
omega____ theta____ kappa____ phi______ frames
    -      -35.3416  -99.0000 -180.0000 45

  4 omega -124.00  -79.00   1.0000    1.0000
omega____ theta____ kappa____ phi______ frames
    -      -35.3416  -99.0000 -150.0000 45

  5 omega -124.00  -79.00   1.0000    1.0000
omega____ theta____ kappa____ phi______ frames
    -      -35.3416  -99.0000    0.0000 45

  6 omega   55.00  130.00   1.0000    1.0000
omega____ theta____ kappa____ phi______ frames
    -       35.3416 -178.0000 -120.0000 75

  7 omega   57.00  132.00   1.0000    1.0000
omega____ theta____ kappa____ phi______ frames
    -       35.3416  178.0000 -180.0000 75

  8 omega   68.00  178.00   1.0000   10.0000
omega____ theta____ kappa____ phi______ frames
    -      104.0077   45.0000   60.0000 110

  9 omega   18.00   71.00   1.0000   10.0000
omega____ theta____ kappa____ phi______ frames
    -      104.0077  -30.0000  150.0000 53

 10 omega   42.00   93.00   1.0000   10.0000
omega____ theta____ kappa____ phi______ frames
    -      104.0077  -45.0000   90.0000 51

 11 omega   19.00   53.00   1.0000   10.0000
omega____ theta____ kappa____ phi______ frames
    -      104.0077  -30.0000 -180.0000 34

 12 omega   20.00   96.00   1.0000   10.0000
omega____ theta____ kappa____ phi______ frames
    -      104.0077  -45.0000  -90.0000 76

 13 omega   38.00  143.00   1.0000   10.0000
omega____ theta____ kappa____ phi______ frames
    -      104.0077  -77.0000   90.0000 105
;
_diffrn_measurement_device 'four-circle diffractometer'
_diffrn_measurement_device_type 'SuperNova, Dual, Cu at zero, AtlasS2'
_diffrn_measurement_method '\w scans'
_diffrn_orient_matrix_UB_11 -0.2001413000
_diffrn_orient_matrix_UB_12 -0.0403201000
_diffrn_orient_matrix_UB_13 -0.0310043000
_diffrn_orient_matrix_UB_21 -0.0842474000
_diffrn_orient_matrix_UB_22 -0.0093128000
_diffrn_orient_matrix_UB_23 0.0779931000
_diffrn_orient_matrix_UB_31 -0.0784981000
_diffrn_orient_matrix_UB_32 0.1129567000
_diffrn_orient_matrix_UB_33 -0.0045546000
_diffrn_radiation_monochromator mirror
_diffrn_radiation_probe x-ray
_diffrn_radiation_type CuK\a
_diffrn_radiation_wavelength 1.54184
_diffrn_reflns_av_R_equivalents 0.0147
_diffrn_reflns_av_unetI/netI 0.0169
_diffrn_reflns_Laue_measured_fraction_full 0.999
_diffrn_reflns_Laue_measured_fraction_max 0.989
_diffrn_reflns_limit_h_max 8
_diffrn_reflns_limit_h_min -7
_diffrn_reflns_limit_k_max 15
_diffrn_reflns_limit_k_min -6
_diffrn_reflns_limit_l_max 20
_diffrn_reflns_limit_l_min -21
_diffrn_reflns_number 5568
_diffrn_reflns_point_group_measured_fraction_full 0.995
_diffrn_reflns_point_group_measured_fraction_max 0.978
_diffrn_reflns_theta_full 67.684
_diffrn_reflns_theta_max 69.232
_diffrn_reflns_theta_min 4.212
_diffrn_source 'sealed X-ray tube'
_diffrn_source_type 'SuperNova (Cu) X-ray Source'
_exptl_absorpt_coefficient_mu 0.605
_exptl_absorpt_correction_T_max 1.00000
_exptl_absorpt_correction_T_min 0.80883
_exptl_absorpt_correction_type multi-scan
_exptl_absorpt_process_details
;
CrysAlisPro, Agilent Technologies,
Version 1.171.37.35 (release 13-08-2014 CrysAlis171 .NET)
(compiled Aug 13 2014,18:06:01)
Empirical absorption correction using spherical harmonics,
 implemented in SCALE3 ABSPACK scaling algorithm.
;
_exptl_crystal_colour colourless
_exptl_crystal_colour_primary colourless
_exptl_crystal_density_diffrn 1.138
_exptl_crystal_F_000 592
_exptl_crystal_size_max 0.22
_exptl_crystal_size_mid 0.2
_exptl_crystal_size_min 0.08
_refine_diff_density_max 0.155
_refine_diff_density_min -0.191
_refine_diff_density_rms 0.035
_refine_ls_abs_structure_details
;
 Flack x determined using 1146 quotients [(I+)-(I-)]/[(I+)+(I-)]
 (Parsons, Flack and Wagner, Acta Cryst. B69 (2013) 249-259).
;
_refine_ls_abs_structure_Flack 0.05(6)
_refine_ls_extinction_coef .
_refine_ls_extinction_method none
_refine_ls_goodness_of_fit_ref 1.031
_refine_ls_hydrogen_treatment constr
_refine_ls_matrix_type full
_refine_ls_number_parameters 179
_refine_ls_number_reflns 2867
_refine_ls_number_restraints 0
_refine_ls_restrained_S_all 1.031
_refine_ls_R_factor_all 0.0345
_refine_ls_R_factor_gt 0.0338
_refine_ls_shift/su_max 0.000
_refine_ls_shift/su_mean 0.000
_refine_ls_structure_factor_coef Fsqd
_refine_ls_weighting_details 'w=1/[\s^2^(Fo^2^)+(0.0632P)^2^+0.1045P] where P=(Fo^2^+2Fc^2^)/3'
_refine_ls_weighting_scheme calc
_refine_ls_wR_factor_gt 0.0889
_refine_ls_wR_factor_ref 0.0899
_reflns_Friedel_coverage 0.693
_reflns_Friedel_fraction_full 0.989
_reflns_Friedel_fraction_max 0.963
_reflns_number_gt 2805
_reflns_number_total 2867
_reflns_threshold_expression 'I > 2\s(I)'
_cod_data_source_file c6cc01689h2.cif
_cod_data_source_block ryj030193
_cod_original_cell_volume 1566.02(3)
_cod_database_code 7119103
_shelxl_version_number 2014/6
_chemical_oxdiff_formula 'c15 h28 o3'
_shelx_space_group_comment
;
The symmetry employed for this shelxl refinement is uniquely defined
by the following loop, which should always be used as a source of
symmetry information in preference to the above space-group names.
They are only intended as comments.
;
_reflns_odcompleteness_completeness 99.87
_reflns_odcompleteness_iscentric 1
_reflns_odcompleteness_theta 64.99
_olex2_refinement_description
;
1. Fixed Uiso
 At 1.2 times of:
  All C(H) groups, All C(H,H) groups
 At 1.5 times of:
  All C(H,H,H) groups, All O(H) groups
2.a Ternary CH refined with riding coordinates:
 C4(H4), C7(H7), C8(H8)
2.b Secondary CH2 refined with riding coordinates:
 C2(H2A,H2B), C5(H5A,H5B), C6(H6A,H6B)
2.c Idealised Me refined as rotating group:
 C9(H9A,H9B,H9C), C10(H10A,H10B,H10C), C11(H11A,H11B,H11C), C14(H14A,H14B,
 H14C), C15(H15A,H15B,H15C), C16(H16A,H16B,H16C)
2.d Idealised tetrahedral OH refined as rotating group:
 O1(H1)
;
_olex2_submission_special_instructions 'No special instructions were received'

loop_
_space_group_symop_operation_xyz
'x, y, z'
'-x+1/2, -y, z+1/2'
'x+1/2, -y+1/2, -z'
'-x, y+1/2, -z+1/2'

loop_
_atom_site_label
_atom_site_type_symbol
_atom_site_fract_x
_atom_site_fract_y
_atom_site_fract_z
_atom_site_U_iso_or_equiv
_atom_site_adp_type
_atom_site_occupancy
_atom_site_site_symmetry_order
_atom_site_calc_flag
_atom_site_refinement_flags_posn
_atom_site_refinement_flags_adp
_atom_site_refinement_flags_occupancy
_atom_site_disorder_assembly
_atom_site_disorder_group
O1 O -0.01562(18) 0.64271(10) 0.46787(7) 0.0382(3) Uani 1 1 d . . . . .
H1 H -0.0644 0.6734 0.5029 0.057 Uiso 1 1 calc GR . . . .
O2 O 0.3766(2) 0.75846(9) 0.40027(7) 0.0410(3) Uani 1 1 d . . . . .
O3 O 0.43806(19) 0.64460(9) 0.31021(6) 0.0365(3) Uani 1 1 d . . . . .
C1 C 0.3033(2) 0.57567(11) 0.41893(8) 0.0281(3) Uani 1 1 d . . . . .
C2 C 0.4871(2) 0.52233(12) 0.45595(9) 0.0322(3) Uani 1 1 d . . . . .
H2A H 0.5968 0.5716 0.4606 0.039 Uiso 1 1 calc R . . . .
H2B H 0.5323 0.4634 0.4270 0.039 Uiso 1 1 calc R . . . .
C3 C 0.4167(2) 0.48464(12) 0.53314(9) 0.0342(4) Uani 1 1 d . . . . .
C4 C 0.1878(2) 0.50646(12) 0.53114(10) 0.0328(3) Uani 1 1 d . . . . .
H4 H 0.1370 0.5189 0.5805 0.039 Uiso 1 1 calc R . . . .
C5 C 0.0605(3) 0.42349(13) 0.49250(10) 0.0397(4) Uani 1 1 d . . . . .
H5A H -0.0769 0.4478 0.4897 0.048 Uiso 1 1 calc R . . . .
H5B H 0.0616 0.3599 0.5213 0.048 Uiso 1 1 calc R . . . .
C6 C 0.1355(3) 0.39865(14) 0.41518(10) 0.0416(4) Uani 1 1 d . . . . .
H6A H 0.0317 0.3605 0.3895 0.050 Uiso 1 1 calc R . . . .
H6B H 0.2516 0.3534 0.4189 0.050 Uiso 1 1 calc R . . . .
C7 C 0.1928(2) 0.49535(12) 0.36980(10) 0.0332(3) Uani 1 1 d . . . . .
H7 H 0.2902 0.4717 0.3333 0.040 Uiso 1 1 calc R . . . .
C8 C 0.1796(2) 0.60704(12) 0.48618(8) 0.0294(3) Uani 1 1 d . . . . .
H8 H 0.2504 0.6624 0.5126 0.035 Uiso 1 1 calc R . . . .
C9 C 0.0129(3) 0.53807(15) 0.32744(10) 0.0440(4) Uani 1 1 d . . . . .
H9A H -0.0962 0.5504 0.3605 0.066 Uiso 1 1 calc GR . . . .
H9B H -0.0275 0.4882 0.2912 0.066 Uiso 1 1 calc GR . . . .
H9C H 0.0495 0.6024 0.3041 0.066 Uiso 1 1 calc GR . . . .
C10 C 0.5179(3) 0.55041(16) 0.59246(10) 0.0444(4) Uani 1 1 d . . . . .
H10A H 0.6603 0.5401 0.5905 0.067 Uiso 1 1 calc GR . . . .
H10B H 0.4688 0.5295 0.6395 0.067 Uiso 1 1 calc GR . . . .
H10C H 0.4880 0.6229 0.5846 0.067 Uiso 1 1 calc GR . . . .
C11 C 0.4702(3) 0.37004(15) 0.54851(12) 0.0486(5) Uani 1 1 d . . . . .
H11A H 0.4073 0.3261 0.5128 0.073 Uiso 1 1 calc GR . . . .
H11B H 0.4239 0.3511 0.5963 0.073 Uiso 1 1 calc GR . . . .
H11C H 0.6130 0.3613 0.5460 0.073 Uiso 1 1 calc GR . . . .
C12 C 0.3736(2) 0.67061(11) 0.37628(8) 0.0294(3) Uani 1 1 d . . . . .
C13 C 0.5114(3) 0.72455(14) 0.25818(9) 0.0414(4) Uani 1 1 d . . . . .
C14 C 0.3401(4) 0.7955(2) 0.23739(14) 0.0629(6) Uani 1 1 d . . . . .
H14A H 0.2271 0.7542 0.2227 0.094 Uiso 1 1 calc GR . . . .
H14B H 0.3806 0.8397 0.1977 0.094 Uiso 1 1 calc GR . . . .
H14C H 0.3038 0.8379 0.2785 0.094 Uiso 1 1 calc GR . . . .
C15 C 0.5788(5) 0.6567(2) 0.19479(12) 0.0705(7) Uani 1 1 d . . . . .
H15A H 0.6809 0.6093 0.2111 0.106 Uiso 1 1 calc GR . . . .
H15B H 0.6316 0.7002 0.1567 0.106 Uiso 1 1 calc GR . . . .
H15C H 0.4666 0.6177 0.1765 0.106 Uiso 1 1 calc GR . . . .
C16 C 0.6878(3) 0.78353(16) 0.28957(12) 0.0505(5) Uani 1 1 d . . . . .
H16A H 0.6408 0.8334 0.3248 0.076 Uiso 1 1 calc GR . . . .
H16B H 0.7570 0.8194 0.2511 0.076 Uiso 1 1 calc GR . . . .
H16C H 0.7776 0.7353 0.3128 0.076 Uiso 1 1 calc GR . . . .

loop_
_atom_site_aniso_label
_atom_site_aniso_U_11
_atom_site_aniso_U_22
_atom_site_aniso_U_33
_atom_site_aniso_U_23
_atom_site_aniso_U_13
_atom_site_aniso_U_12
O1 0.0346(6) 0.0420(6) 0.0380(6) -0.0060(5) 0.0013(5) 0.0096(5)
O2 0.0589(8) 0.0286(6) 0.0355(6) -0.0032(5) 0.0047(6) -0.0050(5)
O3 0.0461(7) 0.0343(6) 0.0289(5) -0.0017(5) 0.0061(5) -0.0065(5)
C1 0.0292(7) 0.0263(7) 0.0289(7) -0.0030(5) 0.0014(6) -0.0008(6)
C2 0.0297(7) 0.0313(7) 0.0355(8) 0.0003(6) 0.0033(6) 0.0007(6)
C3 0.0349(8) 0.0323(8) 0.0354(8) 0.0052(6) 0.0015(7) 0.0012(6)
C4 0.0345(8) 0.0315(8) 0.0324(8) 0.0004(6) 0.0060(7) -0.0004(6)
C5 0.0386(8) 0.0332(8) 0.0472(10) 0.0008(7) 0.0065(7) -0.0076(7)
C6 0.0471(9) 0.0318(8) 0.0459(10) -0.0069(7) 0.0017(8) -0.0101(7)
C7 0.0358(8) 0.0302(7) 0.0338(8) -0.0075(6) 0.0020(7) -0.0040(7)
C8 0.0305(7) 0.0279(7) 0.0299(7) -0.0038(6) 0.0019(6) 0.0001(6)
C9 0.0407(9) 0.0510(10) 0.0402(9) -0.0073(8) -0.0058(8) -0.0070(8)
C10 0.0432(9) 0.0534(10) 0.0367(9) 0.0043(8) -0.0064(8) -0.0003(8)
C11 0.0486(10) 0.0400(9) 0.0571(11) 0.0149(8) 0.0037(9) 0.0080(8)
C12 0.0319(7) 0.0286(7) 0.0278(7) -0.0018(6) -0.0015(6) -0.0005(6)
C13 0.0500(10) 0.0436(9) 0.0307(8) 0.0065(7) 0.0030(7) -0.0077(8)
C14 0.0616(13) 0.0736(14) 0.0533(12) 0.0246(11) -0.0099(11) -0.0013(11)
C15 0.103(2) 0.0707(14) 0.0375(10) -0.0045(10) 0.0258(12) -0.0185(15)
C16 0.0487(10) 0.0480(10) 0.0546(11) 0.0101(8) 0.0047(9) -0.0123(9)

loop_
_atom_type_symbol
_atom_type_description
_atom_type_scat_dispersion_real
_atom_type_scat_dispersion_imag
_atom_type_scat_source
C C 0.0181 0.0091 'International Tables Vol C Tables 4.2.6.8 and 6.1.1.4'
H H 0.0000 0.0000 'International Tables Vol C Tables 4.2.6.8 and 6.1.1.4'
O O 0.0492 0.0322 'International Tables Vol C Tables 4.2.6.8 and 6.1.1.4'

loop_
_geom_angle_atom_site_label_1
_geom_angle_atom_site_label_2
_geom_angle_atom_site_label_3
_geom_angle
_geom_angle_site_symmetry_1
_geom_angle_site_symmetry_3
C8 O1 H1 109.5 . .
C12 O3 C13 121.37(12) . .
C7 C1 C2 109.61(12) . .
C8 C1 C2 100.83(12) . .
C8 C1 C7 112.52(12) . .
C12 C1 C2 109.37(12) . .
C12 C1 C7 112.21(12) . .
C12 C1 C8 111.67(12) . .
C1 C2 H2A 110.3 . .
C1 C2 H2B 110.3 . .
C1 C2 C3 106.99(12) . .
H2A C2 H2B 108.6 . .
C3 C2 H2A 110.3 . .
C3 C2 H2B 110.3 . .
C4 C3 C2 102.59(13) . .
C10 C3 C2 109.83(13) . .
C10 C3 C4 110.57(15) . .
C10 C3 C11 107.01(15) . .
C11 C3 C2 112.96(15) . .
C11 C3 C4 113.89(14) . .
C3 C4 H4 110.4 . .
C5 C4 C3 115.53(14) . .
C5 C4 H4 110.4 . .
C8 C4 C3 101.52(13) . .
C8 C4 H4 110.4 . .
C8 C4 C5 108.33(14) . .
C4 C5 H5A 109.0 . .
C4 C5 H5B 109.0 . .
C4 C5 C6 112.89(14) . .
H5A C5 H5B 107.8 . .
C6 C5 H5A 109.0 . .
C6 C5 H5B 109.0 . .
C5 C6 H6A 108.7 . .
C5 C6 H6B 108.7 . .
C5 C6 C7 114.37(14) . .
H6A C6 H6B 107.6 . .
C7 C6 H6A 108.7 . .
C7 C6 H6B 108.7 . .
C1 C7 H7 106.5 . .
C6 C7 C1 109.69(14) . .
C6 C7 H7 106.5 . .
C9 C7 C1 115.45(13) . .
C9 C7 C6 111.53(15) . .
C9 C7 H7 106.5 . .
O1 C8 C1 112.77(12) . .
O1 C8 C4 115.53(13) . .
O1 C8 H8 109.0 . .
C1 C8 H8 109.0 . .
C4 C8 C1 101.10(12) . .
C4 C8 H8 109.0 . .
C7 C9 H9A 109.5 . .
C7 C9 H9B 109.5 . .
C7 C9 H9C 109.5 . .
H9A C9 H9B 109.5 . .
H9A C9 H9C 109.5 . .
H9B C9 H9C 109.5 . .
C3 C10 H10A 109.5 . .
C3 C10 H10B 109.5 . .
C3 C10 H10C 109.5 . .
H10A C10 H10B 109.5 . .
H10A C10 H10C 109.5 . .
H10B C10 H10C 109.5 . .
C3 C11 H11A 109.5 . .
C3 C11 H11B 109.5 . .
C3 C11 H11C 109.5 . .
H11A C11 H11B 109.5 . .
H11A C11 H11C 109.5 . .
H11B C11 H11C 109.5 . .
O2 C12 O3 124.07(15) . .
O2 C12 C1 124.26(14) . .
O3 C12 C1 111.63(12) . .
O3 C13 C14 109.18(16) . .
O3 C13 C15 101.23(14) . .
O3 C13 C16 110.92(15) . .
C14 C13 C15 112.1(2) . .
C14 C13 C16 112.62(18) . .
C16 C13 C15 110.25(19) . .
C13 C14 H14A 109.5 . .
C13 C14 H14B 109.5 . .
C13 C14 H14C 109.5 . .
H14A C14 H14B 109.5 . .
H14A C14 H14C 109.5 . .
H14B C14 H14C 109.5 . .
C13 C15 H15A 109.5 . .
C13 C15 H15B 109.5 . .
C13 C15 H15C 109.5 . .
H15A C15 H15B 109.5 . .
H15A C15 H15C 109.5 . .
H15B C15 H15C 109.5 . .
C13 C16 H16A 109.5 . .
C13 C16 H16B 109.5 . .
C13 C16 H16C 109.5 . .
H16A C16 H16B 109.5 . .
H16A C16 H16C 109.5 . .
H16B C16 H16C 109.5 . .

loop_
_geom_bond_atom_site_label_1
_geom_bond_atom_site_label_2
_geom_bond_distance
_geom_bond_site_symmetry_2
O1 H1 0.8200 .
O1 C8 1.4203(19) .
O2 C12 1.2080(19) .
O3 C12 1.328(2) .
O3 C13 1.4823(19) .
C1 C2 1.559(2) .
C1 C7 1.553(2) .
C1 C8 1.537(2) .
C1 C12 1.520(2) .
C2 H2A 0.9700 .
C2 H2B 0.9700 .
C2 C3 1.567(2) .
C3 C4 1.553(2) .
C3 C10 1.532(2) .
C3 C11 1.536(2) .
C4 H4 0.9800 .
C4 C5 1.533(2) .
C4 C8 1.530(2) .
C5 H5A 0.9700 .
C5 H5B 0.9700 .
C5 C6 1.536(2) .
C6 H6A 0.9700 .
C6 H6B 0.9700 .
C6 C7 1.540(2) .
C7 H7 0.9800 .
C7 C9 1.531(2) .
C8 H8 0.9800 .
C9 H9A 0.9600 .
C9 H9B 0.9600 .
C9 H9C 0.9600 .
C10 H10A 0.9600 .
C10 H10B 0.9600 .
C10 H10C 0.9600 .
C11 H11A 0.9600 .
C11 H11B 0.9600 .
C11 H11C 0.9600 .
C13 C14 1.509(3) .
C13 C15 1.519(3) .
C13 C16 1.512(3) .
C14 H14A 0.9600 .
C14 H14B 0.9600 .
C14 H14C 0.9600 .
C15 H15A 0.9600 .
C15 H15B 0.9600 .
C15 H15C 0.9600 .
C16 H16A 0.9600 .
C16 H16B 0.9600 .
C16 H16C 0.9600 .
